data_4305655
loop_
_publ_author_name
'Na Xu'
'Wei Shi'
'Dai-Zheng Liao'
'Shi-Ping Yan'
'Peng Cheng'

_publ_contact_author_address
;Department of Chemistry
Nankai University
Tianjin 300071, P. R. China
;
_publ_contact_author_email liaodz@nankai.edu.cn
_publ_contact_author_fax +86-22-23502458
_publ_contact_author_name 'Dai-Zheng Liao'
_publ_contact_author_phone +86-22-23505063
_publ_section_title
;
Template Synthesis of Lanthanide (Pr, Nd, Gd) Coordination Polymers with
2-Hydroxynicotinic Acid Exhibiting Ferro-/Antiferromagnetic Interaction
;
_journal_name_full 'Inorganic Chemistry'
_journal_page_first 8748
_journal_page_last 8756
_journal_paper_doi 10.1021/ic800623v
_journal_volume 47
_journal_year 2008
_chemical_formula_moiety 'C6 H8 Gd N O9 S'
_chemical_formula_sum 'C6 H8 Gd N O9 S'
_chemical_formula_weight 427.44
_chemical_name_systematic
; 
 ? 
;
_space_group_IT_number 2
_symmetry_cell_setting triclinic
_symmetry_space_group_name_Hall '-P 1'
_symmetry_space_group_name_H-M 'P -1'
_atom_sites_solution_hydrogens geom
_atom_sites_solution_primary direct
_atom_sites_solution_secondary difmap
_audit_creation_method SHELXL-97
_cell_angle_alpha 95.22(3)
_cell_angle_beta 102.86(4)
_cell_angle_gamma 98.168(19)
_cell_formula_units_Z 2
_cell_length_a 6.855(11)
_cell_length_b 8.807(14)
_cell_length_c 9.896(17)
_cell_measurement_reflns_used 2194
_cell_measurement_temperature 293(2)
_cell_measurement_theta_max 27.9
_cell_measurement_theta_min 2.4
_cell_volume 571.9(16)
_computing_cell_refinement CrystalClear
_computing_data_collection CrystalClear
_computing_data_reduction CrystalClear
_computing_publication_material 'CrystalStructure 3.7.0'
_computing_structure_refinement 'SHELXL-97 (Sheldrick, 1997)'
_computing_structure_solution 'SHELXS-97 (Sheldrick, 1990)'
_diffrn_ambient_temperature 293(2)
_diffrn_detector_area_resol_mean 7.31
_diffrn_measured_fraction_theta_full 0.978
_diffrn_measured_fraction_theta_max 0.978
_diffrn_measurement_device_type 'Rigaku Saturn'
_diffrn_measurement_method \w
_diffrn_radiation_monochromator graphite
_diffrn_radiation_source 'fine-focus sealed tube'
_diffrn_radiation_type MoK\a
_diffrn_radiation_wavelength 0.71070
_diffrn_reflns_av_R_equivalents 0.0539
_diffrn_reflns_av_sigmaI/netI 0.0477
_diffrn_reflns_limit_h_max 8
_diffrn_reflns_limit_h_min -9
_diffrn_reflns_limit_k_max 11
_diffrn_reflns_limit_k_min -11
_diffrn_reflns_limit_l_max 12
_diffrn_reflns_limit_l_min -13
_diffrn_reflns_number 6350
_diffrn_reflns_theta_full 27.86
_diffrn_reflns_theta_max 27.86
_diffrn_reflns_theta_min 2.97
_exptl_absorpt_coefficient_mu 6.021
_exptl_absorpt_correction_T_max 0.4459
_exptl_absorpt_correction_T_min 0.3509
_exptl_absorpt_correction_type numerical
_exptl_absorpt_process_details 'Jacobson, R. (1998) Private communication'
_exptl_crystal_colour colorless
_exptl_crystal_density_diffrn 2.482
_exptl_crystal_density_method 'not measured'
_exptl_crystal_description block
_exptl_crystal_F_000 406
_exptl_crystal_size_max 0.22
_exptl_crystal_size_mid 0.18
_exptl_crystal_size_min 0.16
_refine_diff_density_max 1.631
_refine_diff_density_min -2.016
_refine_diff_density_rms 0.233
_refine_ls_extinction_coef 0.053(2)
_refine_ls_extinction_expression Fc^*^=kFc[1+0.001xFc^2^\l^3^/sin(2\q)]^-1/4^
_refine_ls_extinction_method SHELXL
_refine_ls_goodness_of_fit_ref 1.116
_refine_ls_hydrogen_treatment mixed
_refine_ls_matrix_type full
_refine_ls_number_parameters 169
_refine_ls_number_reflns 2659
_refine_ls_number_restraints 5
_refine_ls_restrained_S_all 1.136
_refine_ls_R_factor_all 0.0321
_refine_ls_R_factor_gt 0.0310
_refine_ls_shift/su_max 0.005
_refine_ls_shift/su_mean 0.000
_refine_ls_structure_factor_coef Fsqd
_refine_ls_weighting_details 'calc w=1/[\s^2^(Fo^2^)+(0.0506P)^2^+0.1081P] where P=(Fo^2^+2Fc^2^)/3'
_refine_ls_weighting_scheme calc
_refine_ls_wR_factor_gt 0.0814
_refine_ls_wR_factor_ref 0.0819
_reflns_number_gt 2511
_reflns_number_total 2659
_reflns_threshold_expression >2sigma(I)
_cod_data_source_file ic800623v_si_001_4.cif
_cod_data_source_block 3
_cod_database_code 4305655

loop_
_symmetry_equiv_pos_as_xyz
'x, y, z'
'-x, -y, -z'

loop_
_atom_site_label
_atom_site_type_symbol
_atom_site_fract_x
_atom_site_fract_y
_atom_site_fract_z
_atom_site_U_iso_or_equiv
_atom_site_adp_type
_atom_site_occupancy
_atom_site_symmetry_multiplicity
_atom_site_calc_flag
_atom_site_refinement_flags
_atom_site_disorder_assembly
_atom_site_disorder_group
Gd1 Gd 0.20075(2) 0.386847(18) -0.095392(16) 0.00703(12) Uani 1 1 d . . .
C1 C 0.6398(7) 0.6792(5) 0.3909(4) 0.0146(8) Uani 1 1 d . . .
C2 C 0.4256(7) 0.6495(5) 0.3357(4) 0.0137(9) Uani 1 1 d . . .
C3 C 0.2970(8) 0.6734(8) 0.4220(5) 0.0278(12) Uani 1 1 d . . .
H3 H 0.1573 0.6512 0.3858 0.033 Uiso 1 1 calc R . .
C4 C 0.3744(9) 0.7305(10) 0.5633(5) 0.0407(17) Uani 1 1 d . . .
H4 H 0.2872 0.7494 0.6202 0.049 Uiso 1 1 calc R . .
C5 C 0.5754(8) 0.7577(8) 0.6156(5) 0.0337(14) Uani 1 1 d . . .
H5 H 0.6282 0.7923 0.7102 0.040 Uiso 1 1 calc R . .
C6 C 0.3347(6) 0.5842(5) 0.1865(4) 0.0100(8) Uani 1 1 d . . .
N1 N 0.7021(6) 0.7349(5) 0.5315(4) 0.0208(9) Uani 1 1 d D . .
O1 O 0.7766(5) 0.6625(4) 0.3273(3) 0.0173(7) Uani 1 1 d . . .
O2 O 0.4451(5) 0.5275(4) 0.1145(3) 0.0121(6) Uani 1 1 d . . .
O3 O 0.1498(5) 0.5813(3) 0.1336(3) 0.0124(6) Uani 1 1 d . . .
O4 O 0.0997(5) 0.2657(4) 0.0909(3) 0.0129(6) Uani 1 1 d . . .
O5 O -0.0567(5) 0.1511(4) 0.2607(3) 0.0156(6) Uani 1 1 d . . .
O6 O -0.2340(5) 0.1147(4) 0.0167(3) 0.0144(6) Uani 1 1 d . . .
O7 O -0.1865(5) 0.3626(4) 0.1554(3) 0.0146(6) Uani 1 1 d . . .
O8 O -0.0318(5) 0.1428(4) -0.2024(3) 0.0162(6) Uani 1 1 d D . .
H8A H -0.0929 0.1285 -0.1274 0.019 Uiso 1 1 d RD . .
H8B H 0.0463 0.0755 -0.2251 0.019 Uiso 1 1 d RD . .
O9 O 0.3848(5) 0.1788(4) -0.0622(4) 0.0237(8) Uani 1 1 d D . .
H9A H 0.3345 0.0850 -0.0625 0.028 Uiso 1 1 d RD . .
H9B H 0.5143 0.1932 -0.0448 0.028 Uiso 1 1 d RD . .
S3 S -0.09341(16) 0.22393(11) 0.13212(10) 0.0092(2) Uani 1 1 d . . .
H1 H 0.833(3) 0.746(9) 0.577(6) 0.05(2) Uiso 1 1 d D . .

loop_
_atom_site_aniso_label
_atom_site_aniso_U_11
_atom_site_aniso_U_22
_atom_site_aniso_U_33
_atom_site_aniso_U_23
_atom_site_aniso_U_13
_atom_site_aniso_U_12
Gd1 0.00605(16) 0.00561(15) 0.00834(15) -0.00036(8) 0.00001(9) 0.00084(9)
C1 0.016(2) 0.016(2) 0.0097(19) -0.0023(15) -0.0002(16) 0.0051(18)
C2 0.013(2) 0.019(2) 0.0078(18) -0.0001(16) -0.0012(16) 0.0034(18)
C3 0.018(3) 0.052(4) 0.014(2) -0.001(2) 0.0027(19) 0.013(3)
C4 0.026(3) 0.086(5) 0.013(2) -0.004(3) 0.009(2) 0.019(3)
C5 0.028(3) 0.064(4) 0.007(2) -0.008(2) -0.001(2) 0.016(3)
C6 0.012(2) 0.0076(17) 0.0078(18) -0.0005(14) -0.0014(15) 0.0003(15)
N1 0.013(2) 0.034(2) 0.0097(17) -0.0072(16) -0.0028(15) 0.0029(18)
O1 0.0083(15) 0.0291(18) 0.0130(14) -0.0011(13) 0.0019(12) 0.0012(14)
O2 0.0088(14) 0.0132(15) 0.0122(14) -0.0038(11) 0.0021(11) -0.0008(12)
O3 0.0084(15) 0.0095(14) 0.0166(15) -0.0005(11) -0.0012(12) 0.0007(12)
O4 0.0113(15) 0.0123(15) 0.0160(15) 0.0043(12) 0.0042(12) 0.0018(13)
O5 0.0207(17) 0.0120(14) 0.0145(15) 0.0049(12) 0.0036(13) 0.0030(13)
O6 0.0117(16) 0.0108(14) 0.0176(15) -0.0001(12) 0.0005(12) -0.0024(13)
O7 0.0159(17) 0.0091(14) 0.0215(16) 0.0036(12) 0.0075(13) 0.0055(13)
O8 0.0153(16) 0.0079(14) 0.0236(16) -0.0030(12) 0.0039(13) -0.0003(12)
O9 0.0092(16) 0.0107(15) 0.050(2) 0.0097(15) 0.0026(16) 0.0029(13)
S3 0.0099(5) 0.0068(4) 0.0112(5) 0.0021(3) 0.0021(4) 0.0025(4)

loop_
_atom_type_symbol
_atom_type_description
_atom_type_scat_dispersion_real
_atom_type_scat_dispersion_imag
_atom_type_scat_source
C C 0.0033 0.0016 'International Tables Vol C Tables 4.2.6.8 and 6.1.1.4'
H H 0.0000 0.0000 'International Tables Vol C Tables 4.2.6.8 and 6.1.1.4'
Gd Gd -0.1653 3.9035 'International Tables Vol C Tables 4.2.6.8 and 6.1.1.4'
N N 0.0061 0.0033 'International Tables Vol C Tables 4.2.6.8 and 6.1.1.4'
O O 0.0106 0.0060 'International Tables Vol C Tables 4.2.6.8 and 6.1.1.4'
S S 0.1246 0.1234 'International Tables Vol C Tables 4.2.6.8 and 6.1.1.4'

loop_
_geom_angle_atom_site_label_1
_geom_angle_atom_site_label_2
_geom_angle_atom_site_label_3
_geom_angle
_geom_angle_site_symmetry_1
_geom_angle_site_symmetry_3
_geom_angle_publ_flag
O1 Gd1 O7 82.22(13) 2_665 2_565 ?
O1 Gd1 O9 83.60(13) 2_665 . ?
O7 Gd1 O9 148.95(13) 2_565 . ?
O1 Gd1 O4 142.78(14) 2_665 . ?
O7 Gd1 O4 130.63(11) 2_565 . ?
O9 Gd1 O4 73.98(14) . . ?
O1 Gd1 O3 99.71(11) 2_665 2_565 ?
O7 Gd1 O3 73.55(11) 2_565 2_565 ?
O9 Gd1 O3 136.30(12) . 2_565 ?
O4 Gd1 O3 78.24(12) . 2_565 ?
O1 Gd1 O2 131.92(13) 2_665 . ?
O7 Gd1 O2 82.58(14) 2_565 . ?
O9 Gd1 O2 86.63(15) . . ?
O4 Gd1 O2 76.75(16) . . ?
O3 Gd1 O2 118.93(12) 2_565 . ?
O1 Gd1 O8 71.95(13) 2_665 . ?
O7 Gd1 O8 128.58(14) 2_565 . ?
O9 Gd1 O8 71.66(17) . . ?
O4 Gd1 O8 72.94(14) . . ?
O3 Gd1 O8 68.27(13) 2_565 . ?
O2 Gd1 O8 146.49(11) . . ?
O1 Gd1 O2 69.81(11) 2_665 2_665 ?
O7 Gd1 O2 78.31(11) 2_565 2_665 ?
O9 Gd1 O2 70.88(14) . 2_665 ?
O4 Gd1 O2 126.67(11) . 2_665 ?
O3 Gd1 O2 151.13(11) 2_565 2_665 ?
O2 Gd1 O2 62.51(14) . 2_665 ?
O8 Gd1 O2 128.42(11) . 2_665 ?
O1 Gd1 O3 152.40(11) 2_665 . ?
O7 Gd1 O3 70.28(14) 2_565 . ?
O9 Gd1 O3 121.55(13) . . ?
O4 Gd1 O3 62.45(15) . . ?
O3 Gd1 O3 70.78(12) 2_565 . ?
O2 Gd1 O3 48.23(13) . . ?
O8 Gd1 O3 123.91(12) . . ?
O2 Gd1 O3 105.66(11) 2_665 . ?
O1 Gd1 C6 150.22(13) 2_665 . ?
O7 Gd1 C6 77.47(15) 2_565 . ?
O9 Gd1 C6 103.02(14) . . ?
O4 Gd1 C6 65.61(16) . . ?
O3 Gd1 C6 95.19(12) 2_565 . ?
O2 Gd1 C6 24.01(11) . . ?
O8 Gd1 C6 137.80(11) . . ?
O2 Gd1 C6 84.79(12) 2_665 . ?
O3 Gd1 C6 24.43(11) . . ?
O1 C1 N1 116.9(4) . . ?
O1 C1 C2 128.1(4) . . ?
N1 C1 C2 115.0(4) . . ?
C3 C2 C1 120.1(4) . . ?
C3 C2 C6 118.5(4) . . ?
C1 C2 C6 121.3(4) . . ?
C2 C3 C4 120.7(5) . . ?
C2 C3 H3 119.6 . . ?
C4 C3 H3 119.6 . . ?
C5 C4 C3 119.3(5) . . ?
C5 C4 H4 120.4 . . ?
C3 C4 H4 120.4 . . ?
C4 C5 N1 120.2(5) . . ?
C4 C5 H5 119.9 . . ?
N1 C5 H5 119.9 . . ?
O3 C6 O2 120.1(4) . . ?
O3 C6 C2 120.5(4) . . ?
O2 C6 C2 119.4(4) . . ?
O3 C6 Gd1 68.9(2) . . ?
O2 C6 Gd1 52.0(2) . . ?
C2 C6 Gd1 166.1(3) . . ?
C5 N1 C1 124.6(4) . . ?
C5 N1 H1 114(5) . . ?
C1 N1 H1 121(5) . . ?
C1 O1 Gd1 137.2(3) . 2_665 ?
C6 O2 Gd1 104.0(3) . . ?
C6 O2 Gd1 132.6(3) . 2_665 ?
Gd1 O2 Gd1 117.49(14) . 2_665 ?
C6 O3 Gd1 164.0(3) . 2_565 ?
C6 O3 Gd1 86.7(2) . . ?
Gd1 O3 Gd1 109.22(12) 2_565 . ?
S3 O4 Gd1 135.69(18) . . ?
S3 O7 Gd1 143.2(2) . 2_565 ?
Gd1 O8 H8A 97.2 . . ?
Gd1 O8 H8B 106.5 . . ?
H8A O8 H8B 119.4 . . ?
Gd1 O9 H9A 126.1 . . ?
Gd1 O9 H9B 121.7 . . ?
H9A O9 H9B 112.2 . . ?
O5 S3 O4 109.78(19) . . ?
O5 S3 O7 109.2(2) . . ?
O4 S3 O7 110.8(2) . . ?
O5 S3 O6 110.2(2) . . ?
O4 S3 O6 108.1(2) . . ?
O7 S3 O6 108.8(2) . . ?

loop_
_geom_bond_atom_site_label_1
_geom_bond_atom_site_label_2
_geom_bond_distance
_geom_bond_site_symmetry_2
_geom_bond_publ_flag
Gd1 O1 2.340(5) 2_665 ?
Gd1 O7 2.346(5) 2_565 ?
Gd1 O9 2.374(4) . ?
Gd1 O4 2.395(4) . ?
Gd1 O3 2.409(5) 2_565 ?
Gd1 O2 2.459(4) . ?
Gd1 O8 2.479(4) . ?
Gd1 O2 2.492(5) 2_665 ?
Gd1 O3 2.830(5) . ?
Gd1 C6 3.028(6) . ?
C1 O1 1.258(6) . ?
C1 N1 1.382(6) . ?
C1 C2 1.425(7) . ?
C2 C3 1.380(7) . ?
C2 C6 1.495(6) . ?
C3 C4 1.398(8) . ?
C3 H3 0.9300 . ?
C4 C5 1.338(8) . ?
C4 H4 0.9300 . ?
C5 N1 1.352(7) . ?
C5 H5 0.9300 . ?
C6 O3 1.254(5) . ?
C6 O2 1.270(5) . ?
N1 H1 0.896(11) . ?
O1 Gd1 2.340(5) 2_665 ?
O2 Gd1 2.492(5) 2_665 ?
O3 Gd1 2.409(5) 2_565 ?
O4 S3 1.477(4) . ?
O5 S3 1.465(4) . ?
O6 S3 1.485(4) . ?
O7 S3 1.479(4) . ?
O7 Gd1 2.346(5) 2_565 ?
O8 H8A 0.9393 . ?
O8 H8B 0.8983 . ?
O9 H9A 0.8487 . ?
O9 H9B 0.8547 . ?

loop_
_geom_hbond_atom_site_label_D
_geom_hbond_atom_site_label_H
_geom_hbond_atom_site_label_A
_geom_hbond_distance_DH
_geom_hbond_distance_HA
_geom_hbond_distance_DA
_geom_hbond_angle_DHA
_geom_hbond_site_symmetry_A
O9 H9B S3 0.85 2.82 3.612(6) 153.9 1_655
O9 H9B O7 0.85 2.67 3.330(6) 134.9 1_655
O9 H9B O6 0.85 1.94 2.711(6) 149.0 1_655
O9 H9A S3 0.85 2.91 3.738(6) 164.9 2
O9 H9A O6 0.85 1.93 2.760(6) 166.6 2
O8 H8A S3 0.94 2.63 3.453(6) 146.7 .
O8 H8A O4 0.94 2.38 2.897(6) 114.3 .
O8 H8A O6 0.94 1.90 2.832(6) 174.0 .

loop_
_geom_torsion_atom_site_label_1
_geom_torsion_atom_site_label_2
_geom_torsion_atom_site_label_3
_geom_torsion_atom_site_label_4
_geom_torsion
_geom_torsion_site_symmetry_1
_geom_torsion_site_symmetry_2
_geom_torsion_site_symmetry_3
_geom_torsion_site_symmetry_4
_geom_torsion_publ_flag
O1 C1 C2 C3 179.4(5) . . . . ?
N1 C1 C2 C3 -1.4(7) . . . . ?
O1 C1 C2 C6 2.8(7) . . . . ?
N1 C1 C2 C6 -178.0(4) . . . . ?
C1 C2 C3 C4 1.7(9) . . . . ?
C6 C2 C3 C4 178.4(6) . . . . ?
C2 C3 C4 C5 -2.1(11) . . . . ?
C3 C4 C5 N1 2.2(11) . . . . ?
C3 C2 C6 O3 14.6(7) . . . . ?
C1 C2 C6 O3 -168.8(4) . . . . ?
C3 C2 C6 O2 -163.4(5) . . . . ?
C1 C2 C6 O2 13.3(6) . . . . ?
C3 C2 C6 Gd1 -115.3(12) . . . . ?
C1 C2 C6 Gd1 61.4(14) . . . . ?
O1 Gd1 C6 O3 117.8(3) 2_665 . . . ?
O7 Gd1 C6 O3 69.7(2) 2_565 . . . ?
O9 Gd1 C6 O3 -142.1(2) . . . . ?
O4 Gd1 C6 O3 -76.7(2) . . . . ?
O3 Gd1 C6 O3 -2.1(3) 2_565 . . . ?
O2 Gd1 C6 O3 169.7(4) . . . . ?
O8 Gd1 C6 O3 -65.2(3) . . . . ?
O2 Gd1 C6 O3 148.9(2) 2_665 . . . ?
O1 Gd1 C6 O2 -51.9(4) 2_665 . . . ?
O7 Gd1 C6 O2 -100.0(3) 2_565 . . . ?
O9 Gd1 C6 O2 48.1(3) . . . . ?
O4 Gd1 C6 O2 113.5(3) . . . . ?
O3 Gd1 C6 O2 -171.9(2) 2_565 . . . ?
O8 Gd1 C6 O2 125.1(3) . . . . ?
O2 Gd1 C6 O2 -20.9(3) 2_665 . . . ?
O3 Gd1 C6 O2 -169.7(4) . . . . ?
O1 Gd1 C6 C2 -107.3(13) 2_665 . . . ?
O7 Gd1 C6 C2 -155.4(13) 2_565 . . . ?
O9 Gd1 C6 C2 -7.3(13) . . . . ?
O4 Gd1 C6 C2 58.1(13) . . . . ?
O3 Gd1 C6 C2 132.7(13) 2_565 . . . ?
O2 Gd1 C6 C2 -55.4(12) . . . . ?
O8 Gd1 C6 C2 69.7(13) . . . . ?
O2 Gd1 C6 C2 -76.3(13) 2_665 . . . ?
O3 Gd1 C6 C2 134.9(14) . . . . ?
C4 C5 N1 C1 -2.1(10) . . . . ?
O1 C1 N1 C5 -179.0(5) . . . . ?
C2 C1 N1 C5 1.7(7) . . . . ?
N1 C1 O1 Gd1 -168.8(3) . . . 2_665 ?
C2 C1 O1 Gd1 10.4(8) . . . 2_665 ?
O3 C6 O2 Gd1 -11.1(4) . . . . ?
C2 C6 O2 Gd1 166.9(3) . . . . ?
O3 C6 O2 Gd1 140.1(3) . . . 2_665 ?
C2 C6 O2 Gd1 -41.9(5) . . . 2_665 ?
Gd1 C6 O2 Gd1 151.2(4) . . . 2_665 ?
O1 Gd1 O2 C6 148.3(2) 2_665 . . . ?
O7 Gd1 O2 C6 75.8(3) 2_565 . . . ?
O9 Gd1 O2 C6 -133.4(3) . . . . ?
O4 Gd1 O2 C6 -59.1(3) . . . . ?
O3 Gd1 O2 C6 9.3(3) 2_565 . . . ?
O8 Gd1 O2 C6 -84.7(3) . . . . ?
O2 Gd1 O2 C6 156.4(3) 2_665 . . . ?
O3 Gd1 O2 C6 5.7(2) . . . . ?
O1 Gd1 O2 Gd1 -8.1(2) 2_665 . . 2_665 ?
O7 Gd1 O2 Gd1 -80.65(15) 2_565 . . 2_665 ?
O9 Gd1 O2 Gd1 70.17(16) . . . 2_665 ?
O4 Gd1 O2 Gd1 144.50(15) . . . 2_665 ?
O3 Gd1 O2 Gd1 -147.18(13) 2_565 . . 2_665 ?
O8 Gd1 O2 Gd1 118.89(19) . . . 2_665 ?
O2 Gd1 O2 Gd1 0.0 2_665 . . 2_665 ?
O3 Gd1 O2 Gd1 -150.77(19) . . . 2_665 ?
C6 Gd1 O2 Gd1 -156.4(3) . . . 2_665 ?
O2 C6 O3 Gd1 -178.4(7) . . . 2_565 ?
C2 C6 O3 Gd1 3.7(13) . . . 2_565 ?
Gd1 C6 O3 Gd1 172.3(10) . . . 2_565 ?
O2 C6 O3 Gd1 9.3(4) . . . . ?
C2 C6 O3 Gd1 -168.6(4) . . . . ?
O1 Gd1 O3 C6 -108.6(3) 2_665 . . . ?
O7 Gd1 O3 C6 -103.4(3) 2_565 . . . ?
O9 Gd1 O3 C6 44.6(3) . . . . ?
O4 Gd1 O3 C6 91.3(2) . . . . ?
O3 Gd1 O3 C6 177.7(3) 2_565 . . . ?
O2 Gd1 O3 C6 -5.6(2) . . . . ?
O8 Gd1 O3 C6 132.7(2) . . . . ?
O2 Gd1 O3 C6 -32.3(3) 2_665 . . . ?
O1 Gd1 O3 Gd1 73.7(2) 2_665 . . 2_565 ?
O7 Gd1 O3 Gd1 78.84(13) 2_565 . . 2_565 ?
O9 Gd1 O3 Gd1 -133.19(13) . . . 2_565 ?
O4 Gd1 O3 Gd1 -86.47(14) . . . 2_565 ?
O3 Gd1 O3 Gd1 0.0 2_565 . . 2_565 ?
O2 Gd1 O3 Gd1 176.68(17) . . . 2_565 ?
O8 Gd1 O3 Gd1 -45.02(16) . . . 2_565 ?
O2 Gd1 O3 Gd1 149.94(12) 2_665 . . 2_565 ?
C6 Gd1 O3 Gd1 -177.7(3) . . . 2_565 ?
O1 Gd1 O4 S3 -83.5(3) 2_665 . . . ?
O7 Gd1 O4 S3 63.0(3) 2_565 . . . ?
O9 Gd1 O4 S3 -138.8(3) . . . . ?
O3 Gd1 O4 S3 7.1(3) 2_565 . . . ?
O2 Gd1 O4 S3 130.9(3) . . . . ?
O8 Gd1 O4 S3 -63.5(3) . . . . ?
O2 Gd1 O4 S3 170.9(2) 2_665 . . . ?
O3 Gd1 O4 S3 81.4(3) . . . . ?
C6 Gd1 O4 S3 108.4(3) . . . . ?
Gd1 O4 S3 O5 -179.6(2) . . . . ?
Gd1 O4 S3 O7 -58.9(3) . . . . ?
Gd1 O4 S3 O6 60.2(3) . . . . ?
Gd1 O7 S3 O5 145.7(3) 2_565 . . . ?
Gd1 O7 S3 O4 24.7(4) 2_565 . . . ?
Gd1 O7 S3 O6 -94.0(4) 2_565 . . . ?
